data_7701072
loop_
_publ_author_name
'Clulow, Rebecca'
'Bradford, Alasdair J.'
'Lee, Stephen L.'
'Lightfoot, Philip'

_publ_section_title
;
 Perovzalates: a family of perovskite-related oxalates.
;
_journal_issue 38
_journal_name_full 'Dalton transactions (Cambridge, England : 2003)'
_journal_page_first 14461
_journal_page_last 14466
_journal_paper_doi 10.1039/c9dt03149a
_journal_volume 48
_journal_year 2019
_chemical_formula_sum 'C6 Cs Li3 Ni O12'
_chemical_formula_weight 476.50
_space_group_crystal_system trigonal
_space_group_IT_number 167
_space_group_name_Hall '-R 3 2"c'
_space_group_name_H-M_alt 'R -3 c :H'
_symmetry_space_group_name_Hall '-R 3 2"c'
_symmetry_space_group_name_H-M 'R -3 c :H'
_audit_creation_method SHELXL-2014/7
_audit_update_record
;
2019-09-05 deposited with the CCDC.    2019-09-06 downloaded from the CCDC.
;
_cell_angle_alpha 90
_cell_angle_beta 90
_cell_angle_gamma 120
_cell_formula_units_Z 6
_cell_length_a 11.4908(8)
_cell_length_b 11.4908(8)
_cell_length_c 15.1534(10)
_cell_measurement_reflns_used 820
_cell_measurement_temperature 173(2)
_cell_measurement_theta_max 27.5
_cell_measurement_theta_min 2.4
_cell_volume 1732.8(2)
_computing_cell_refinement 'CrystalClear-SM Expert 2.1 b45 (Rigaku, 2015)'
_computing_data_collection 'CrystalClear-SM Expert 2.1 b45 (Rigaku, 2015)'
_computing_data_reduction 'CrystalClear-SM Expert 2.1 b45 (Rigaku, 2015)'
_computing_molecular_graphics 'Crystalmaker (Palmer, 2014)'
_computing_publication_material 'WinGX publication routines (Farrugia, 2012)'
_computing_structure_refinement 'SHELXL-2014/7 (Sheldrick, 2014)'
_computing_structure_solution 'SHELXL-2014/7 (Sheldrick, 2014)'
_diffrn_ambient_temperature 173(2)
_diffrn_detector_area_resol_mean 13.6612
_diffrn_measured_fraction_theta_full 0.983
_diffrn_measured_fraction_theta_max 0.987
_diffrn_measurement_device_type 'Rigaku Mercury2 (2x2 bin mode)'
_diffrn_measurement_method 'profile data from \w-scans'
_diffrn_radiation_type MoK\a
_diffrn_radiation_wavelength 0.71075
_diffrn_reflns_av_R_equivalents 0.0384
_diffrn_reflns_av_unetI/netI 0.0141
_diffrn_reflns_Laue_measured_fraction_full 0.983
_diffrn_reflns_Laue_measured_fraction_max 0.987
_diffrn_reflns_limit_h_max 14
_diffrn_reflns_limit_h_min -14
_diffrn_reflns_limit_k_max 14
_diffrn_reflns_limit_k_min -14
_diffrn_reflns_limit_l_max 19
_diffrn_reflns_limit_l_min -19
_diffrn_reflns_number 5412
_diffrn_reflns_point_group_measured_fraction_full 0.983
_diffrn_reflns_point_group_measured_fraction_max 0.987
_diffrn_reflns_theta_full 25.242
_diffrn_reflns_theta_max 27.495
_diffrn_reflns_theta_min 3.380
_diffrn_source 'Sealed Tube'
_exptl_absorpt_coefficient_mu 4.853
_exptl_absorpt_correction_T_max 1.000
_exptl_absorpt_correction_T_min 0.806
_exptl_absorpt_correction_type multi-scan
_exptl_absorpt_process_details
'The program SADABS-2008/1 - G.M. Sheldrick was used to apply a multi-scan absorption correction.'
_exptl_crystal_colour green
_exptl_crystal_density_diffrn 2.740
_exptl_crystal_description prism
_exptl_crystal_F_000 1344
_exptl_crystal_size_max 0.19
_exptl_crystal_size_mid 0.16
_exptl_crystal_size_min 0.11
_refine_diff_density_max 0.700
_refine_diff_density_min -0.982
_refine_diff_density_rms 0.111
_refine_ls_extinction_method none
_refine_ls_goodness_of_fit_ref 0.935
_refine_ls_hydrogen_treatment undef
_refine_ls_matrix_type full
_refine_ls_number_parameters 37
_refine_ls_number_reflns 442
_refine_ls_number_restraints 0
_refine_ls_restrained_S_all 0.935
_refine_ls_R_factor_all 0.0253
_refine_ls_R_factor_gt 0.0229
_refine_ls_shift/su_max 0.000
_refine_ls_shift/su_mean 0.000
_refine_ls_structure_factor_coef Fsqd
_refine_ls_weighting_details 'w=1/[\s^2^(Fo^2^)+(0.1000P)^2^] where P=(Fo^2^+2Fc^2^)/3'
_refine_ls_weighting_scheme calc
_refine_ls_wR_factor_gt 0.1012
_refine_ls_wR_factor_ref 0.1043
_reflns_Friedel_coverage 0.000
_reflns_number_gt 391
_reflns_number_total 442
_reflns_threshold_expression 'I > 2\s(I)'
_cod_data_source_file c9dt03149a2.cif
_cod_data_source_block shelx7
_cod_depositor_comments 'Adding full bibliography for 7701065--7701072.cif.'
_cod_original_cell_volume 1732.8(3)
_cod_database_code 7701072
_shelx_shelxl_version_number 2014/7
_shelx_space_group_comment
;
The symmetry employed for this shelxl refinement is uniquely defined
by the following loop, which should always be used as a source of
symmetry information in preference to the above space-group names.
They are only intended as comments.
;

loop_
_space_group_symop_operation_xyz
'x, y, z'
'-y, x-y, z'
'-x+y, -x, z'
'y, x, -z+1/2'
'x-y, -y, -z+1/2'
'-x, -x+y, -z+1/2'
'x+2/3, y+1/3, z+1/3'
'-y+2/3, x-y+1/3, z+1/3'
'-x+y+2/3, -x+1/3, z+1/3'
'y+2/3, x+1/3, -z+5/6'
'x-y+2/3, -y+1/3, -z+5/6'
'-x+2/3, -x+y+1/3, -z+5/6'
'x+1/3, y+2/3, z+2/3'
'-y+1/3, x-y+2/3, z+2/3'
'-x+y+1/3, -x+2/3, z+2/3'
'y+1/3, x+2/3, -z+7/6'
'x-y+1/3, -y+2/3, -z+7/6'
'-x+1/3, -x+y+2/3, -z+7/6'
'-x, -y, -z'
'y, -x+y, -z'
'x-y, x, -z'
'-y, -x, z-1/2'
'-x+y, y, z-1/2'
'x, x-y, z-1/2'
'-x+2/3, -y+1/3, -z+1/3'
'y+2/3, -x+y+1/3, -z+1/3'
'x-y+2/3, x+1/3, -z+1/3'
'-y+2/3, -x+1/3, z-1/6'
'-x+y+2/3, y+1/3, z-1/6'
'x+2/3, x-y+1/3, z-1/6'
'-x+1/3, -y+2/3, -z+2/3'
'y+1/3, -x+y+2/3, -z+2/3'
'x-y+1/3, x+2/3, -z+2/3'
'-y+1/3, -x+2/3, z+1/6'
'-x+y+1/3, y+2/3, z+1/6'
'x+1/3, x-y+2/3, z+1/6'

loop_
_atom_site_label
_atom_site_type_symbol
_atom_site_fract_x
_atom_site_fract_y
_atom_site_fract_z
_atom_site_U_iso_or_equiv
_atom_site_adp_type
_atom_site_occupancy
_atom_site_site_symmetry_order
_atom_site_calc_flag
_atom_site_refinement_flags_posn
_atom_site_refinement_flags_adp
_atom_site_refinement_flags_occupancy
Cs1 Cs 0.6667 0.3333 0.3333 0.0142(3) Uani 1 6 d S T P
Ni1 Ni 1.0000 1.0000 0.2500 0.0100(4) Uani 1 6 d S T P
O2 O 0.90354(18) 0.8263(2) 0.32349(17) 0.0154(5) Uani 1 1 d . . .
O1 O 0.71709(16) 0.62600(16) 0.31685(11) 0.0192(5) Uani 1 1 d . . .
C1 C 0.7907(2) 0.7425(2) 0.29009(14) 0.0154(5) Uani 1 1 d . . .
Li1 Li 0.5389(5) 0.5389(5) 0.2500 0.0208(11) Uani 1 2 d S T P

loop_
_atom_site_aniso_label
_atom_site_aniso_U_11
_atom_site_aniso_U_22
_atom_site_aniso_U_33
_atom_site_aniso_U_23
_atom_site_aniso_U_13
_atom_site_aniso_U_12
Cs1 0.0142(4) 0.0142(4) 0.0140(5) 0.000 0.000 0.00711(18)
Ni1 0.0100(5) 0.0100(5) 0.0100(8) 0.000 0.000 0.0050(3)
O2 0.0166(9) 0.0147(11) 0.0130(9) 0.0009(8) -0.0019(6) 0.0063(7)
O1 0.0211(9) 0.0157(8) 0.0187(8) 0.0022(6) -0.0015(7) 0.0076(7)
C1 0.0185(10) 0.0179(11) 0.0131(11) -0.0004(8) 0.0002(8) 0.0114(9)
Li1 0.018(2) 0.018(2) 0.021(3) 0.0017(11) -0.0017(11) 0.006(3)

loop_
_atom_type_symbol
_atom_type_description
_atom_type_scat_dispersion_real
_atom_type_scat_dispersion_imag
_atom_type_scat_source
Cs Cs -0.3680 2.1192 'International Tables Vol C Tables 4.2.6.8 and 6.1.1.4'
Li Li -0.0003 0.0001 'International Tables Vol C Tables 4.2.6.8 and 6.1.1.4'
Ni Ni 0.3393 1.1124 'International Tables Vol C Tables 4.2.6.8 and 6.1.1.4'
C C 0.0033 0.0016 'International Tables Vol C Tables 4.2.6.8 and 6.1.1.4'
O O 0.0106 0.0060 'International Tables Vol C Tables 4.2.6.8 and 6.1.1.4'

loop_
_geom_angle_atom_site_label_1
_geom_angle_atom_site_label_2
_geom_angle_atom_site_label_3
_geom_angle
_geom_angle_site_symmetry_1
_geom_angle_site_symmetry_3
O1 Cs1 O1 60.633(9) 33_545 .
O1 Cs1 O1 180.00(5) 33_545 3_665
O1 Cs1 O1 119.367(9) . 3_665
O1 Cs1 O1 60.632(9) 33_545 2_655
O1 Cs1 O1 119.368(9) . 2_655
O1 Cs1 O1 119.368(9) 3_665 2_655
O1 Cs1 O1 119.369(9) 33_545 32
O1 Cs1 O1 60.633(9) . 32
O1 Cs1 O1 60.631(9) 3_665 32
O1 Cs1 O1 180.0 2_655 32
O1 Cs1 O1 119.368(9) 33_545 31_655
O1 Cs1 O1 180.0 . 31_655
O1 Cs1 O1 60.632(9) 3_665 31_655
O1 Cs1 O1 60.633(9) 2_655 31_655
O1 Cs1 O1 119.366(9) 32 31_655
O1 Cs1 O2 100.85(4) 33_545 29_545
O1 Cs1 O2 116.80(5) . 29_545
O1 Cs1 O2 79.15(4) 3_665 29_545
O1 Cs1 O2 62.36(5) 2_655 29_545
O1 Cs1 O2 117.63(5) 32 29_545
O1 Cs1 O2 63.20(5) 31_655 29_545
O1 Cs1 O2 117.63(5) 33_545 28_665
O1 Cs1 O2 79.14(4) . 28_665
O1 Cs1 O2 62.37(5) 3_665 28_665
O1 Cs1 O2 116.80(5) 2_655 28_665
O1 Cs1 O2 63.20(5) 32 28_665
O1 Cs1 O2 100.85(4) 31_655 28_665
O2 Cs1 O2 56.16(7) 29_545 28_665
O1 Cs1 O2 63.20(5) 33_545 30_455
O1 Cs1 O2 62.36(5) . 30_455
O1 Cs1 O2 116.80(5) 3_665 30_455
O1 Cs1 O2 79.14(4) 2_655 30_455
O1 Cs1 O2 100.86(4) 32 30_455
O1 Cs1 O2 117.64(5) 31_655 30_455
O2 Cs1 O2 56.16(7) 29_545 30_455
O2 Cs1 O2 56.16(7) 28_665 30_455
O1 Cs1 O2 116.80(5) 33_545 12_655
O1 Cs1 O2 117.63(5) . 12_655
O1 Cs1 O2 63.20(5) 3_665 12_655
O1 Cs1 O2 100.86(4) 2_655 12_655
O1 Cs1 O2 79.15(4) 32 12_655
O1 Cs1 O2 62.37(5) 31_655 12_655
O2 Cs1 O2 123.84(7) 29_545 12_655
O2 Cs1 O2 123.84(7) 28_665 12_655
O2 Cs1 O2 180.0 30_455 12_655
O1 Cs1 O2 62.36(5) 33_545 10_445
O1 Cs1 O2 100.85(4) . 10_445
O1 Cs1 O2 117.64(5) 3_665 10_445
O1 Cs1 O2 63.20(5) 2_655 10_445
O1 Cs1 O2 116.80(5) 32 10_445
O1 Cs1 O2 79.15(4) 31_655 10_445
O2 Cs1 O2 123.84(7) 29_545 10_445
O2 Cs1 O2 180.0 28_665 10_445
O2 Cs1 O2 123.83(7) 30_455 10_445
O2 Cs1 O2 56.16(7) 12_655 10_445
O1 Cs1 O2 79.14(4) 33_545 11_565
O1 Cs1 O2 63.20(5) . 11_565
O1 Cs1 O2 100.86(4) 3_665 11_565
O1 Cs1 O2 117.63(5) 2_655 11_565
O1 Cs1 O2 62.37(5) 32 11_565
O1 Cs1 O2 116.80(5) 31_655 11_565
O2 Cs1 O2 180.0 29_545 11_565
O2 Cs1 O2 123.84(7) 28_665 11_565
O2 Cs1 O2 123.83(7) 30_455 11_565
O2 Cs1 O2 56.16(7) 12_655 11_565
O2 Cs1 O2 56.16(7) 10_445 11_565
O2 Ni1 O2 82.16(12) . 4
O2 Ni1 O2 93.51(9) . 2_765
O2 Ni1 O2 173.85(9) 4 2_765
O2 Ni1 O2 93.51(9) . 3_675
O2 Ni1 O2 91.12(11) 4 3_675
O2 Ni1 O2 93.51(9) 2_765 3_675
O2 Ni1 O2 91.12(11) . 6_765
O2 Ni1 O2 93.51(9) 4 6_765
O2 Ni1 O2 82.16(12) 2_765 6_765
O2 Ni1 O2 173.85(9) 3_675 6_765
O2 Ni1 O2 173.85(9) . 5_675
O2 Ni1 O2 93.51(9) 4 5_675
O2 Ni1 O2 91.12(11) 2_765 5_675
O2 Ni1 O2 82.16(12) 3_675 5_675
O2 Ni1 O2 93.51(9) 6_765 5_675
O2 Ni1 Cs1 57.26(7) . 10
O2 Ni1 Cs1 122.74(7) 4 10
O2 Ni1 Cs1 57.26(7) 2_765 10
O2 Ni1 Cs1 57.26(7) 3_675 10
O2 Ni1 Cs1 122.74(7) 6_765 10
O2 Ni1 Cs1 122.74(7) 5_675 10
O2 Ni1 Cs1 122.74(7) . 13_554
O2 Ni1 Cs1 57.26(7) 4 13_554
O2 Ni1 Cs1 122.74(7) 2_765 13_554
O2 Ni1 Cs1 122.74(7) 3_675 13_554
O2 Ni1 Cs1 57.26(7) 6_765 13_554
O2 Ni1 Cs1 57.26(7) 5_675 13_554
Cs1 Ni1 Cs1 180.0 10 13_554
C1 O2 Ni1 111.68(18) . .
C1 O2 Li1 86.8(2) . 32
Ni1 O2 Li1 160.18(16) . 32
C1 O2 Cs1 135.41(15) . 10
Ni1 O2 Cs1 89.81(8) . 10
Li1 O2 Cs1 81.03(7) 32 10
C1 O1 Li1 110.00(18) . .
C1 O1 Li1 87.30(13) . 32
Li1 O1 Li1 162.07(19) . 32
C1 O1 Cs1 147.90(15) . .
Li1 O1 Cs1 84.91(11) . .
Li1 O1 Cs1 82.43(6) 32 .
O1 C1 O2 125.0(2) . .
O1 C1 C1 118.01(13) . 4
O2 C1 C1 116.98(15) . 4
O1 C1 Li1 62.67(13) . 32
O2 C1 Li1 62.35(16) . 32
C1 C1 Li1 178.8(2) 4 32
O1 C1 Li1 44.69(11) . .
O2 C1 Li1 168.74(18) . .
C1 C1 Li1 73.53(6) 4 .
Li1 C1 Li1 107.23(13) 32 .
O1 Li1 O1 83.5(3) 4 .
O1 Li1 O2 101.04(12) 4 30_455
O1 Li1 O2 100.79(12) . 30_455
O1 Li1 O2 100.79(12) 4 33_545
O1 Li1 O2 101.04(12) . 33_545
O2 Li1 O2 150.6(3) 30_455 33_545
O1 Li1 O1 95.90(6) 4 30_455
O1 Li1 O1 161.28(8) . 30_455
O2 Li1 O1 60.86(11) 30_455 30_455
O2 Li1 O1 97.46(19) 33_545 30_455
O1 Li1 O1 161.28(8) 4 33_545
O1 Li1 O1 95.90(6) . 33_545
O2 Li1 O1 97.46(19) 30_455 33_545
O2 Li1 O1 60.86(11) 33_545 33_545
O1 Li1 O1 90.6(2) 30_455 33_545
O1 Li1 C1 99.49(7) 4 30_455
O1 Li1 C1 131.50(9) . 30_455
O2 Li1 C1 30.83(9) 30_455 30_455
O2 Li1 C1 125.3(2) 33_545 30_455
O1 Li1 C1 30.03(8) 30_455 30_455
O1 Li1 C1 94.9(2) 33_545 30_455
O1 Li1 C1 131.50(9) 4 33_545
O1 Li1 C1 99.49(7) . 33_545
O2 Li1 C1 125.3(2) 30_455 33_545
O2 Li1 C1 30.83(9) 33_545 33_545
O1 Li1 C1 94.9(2) 30_455 33_545
O1 Li1 C1 30.03(8) 33_545 33_545
C1 Li1 C1 112.7(3) 30_455 33_545
O1 Li1 C1 58.18(17) 4 .
O1 Li1 C1 25.31(10) . .
O2 Li1 C1 105.04(16) 30_455 .
O2 Li1 C1 103.14(16) 33_545 .
O1 Li1 C1 149.28(16) 30_455 .
O1 Li1 C1 119.30(10) 33_545 .
C1 Li1 C1 130.58(15) 30_455 .
C1 Li1 C1 114.38(10) 33_545 .
O1 Li1 C1 25.31(10) 4 4
O1 Li1 C1 58.18(17) . 4
O2 Li1 C1 103.14(15) 30_455 4
O2 Li1 C1 105.04(16) 33_545 4
O1 Li1 C1 119.30(10) 30_455 4
O1 Li1 C1 149.28(16) 33_545 4
C1 Li1 C1 114.38(10) 30_455 4
C1 Li1 C1 130.58(15) 33_545 4
C1 Li1 C1 32.95(12) . 4
O1 Li1 Cs1 60.44(5) 4 4
O1 Li1 Cs1 132.84(19) . 4
O2 Li1 Cs1 114.32(9) 30_455 4
O2 Li1 Cs1 61.62(7) 33_545 4
O1 Li1 Cs1 59.96(5) 30_455 4
O1 Li1 Cs1 108.95(14) 33_545 4
C1 Li1 Cs1 86.56(9) 30_455 4
C1 Li1 Cs1 85.49(8) 33_545 4
C1 Li1 Cs1 111.18(14) . 4
C1 Li1 Cs1 83.02(8) 4 4
O1 Li1 Cs1 132.84(19) 4 .
O1 Li1 Cs1 60.44(5) . .
O2 Li1 Cs1 61.62(7) 30_455 .
O2 Li1 Cs1 114.32(9) 33_545 .
O1 Li1 Cs1 108.95(14) 30_455 .
O1 Li1 Cs1 59.96(5) 33_545 .
C1 Li1 Cs1 85.49(8) 30_455 .
C1 Li1 Cs1 86.56(9) 33_545 .
C1 Li1 Cs1 83.02(8) . .
C1 Li1 Cs1 111.18(14) 4 .
Cs1 Li1 Cs1 165.6(2) 4 .

loop_
_geom_bond_atom_site_label_1
_geom_bond_atom_site_label_2
_geom_bond_distance
_geom_bond_site_symmetry_2
Cs1 O1 3.1240(17) 33_545
Cs1 O1 3.1240(17) .
Cs1 O1 3.1241(17) 3_665
Cs1 O1 3.1241(17) 2_655
Cs1 O1 3.1241(17) 32
Cs1 O1 3.1241(17) 31_655
Cs1 O2 3.186(2) 29_545
Cs1 O2 3.186(2) 28_665
Cs1 O2 3.187(2) 30_455
Cs1 O2 3.187(2) 12_655
Cs1 O2 3.187(2) 10_445
Cs1 O2 3.187(2) 11_565
Ni1 O2 2.059(2) .
Ni1 O2 2.059(2) 4
Ni1 O2 2.059(2) 2_765
Ni1 O2 2.059(2) 3_675
Ni1 O2 2.059(2) 6_765
Ni1 O2 2.059(2) 5_675
Ni1 Cs1 3.7883(3) 10
Ni1 Cs1 3.7883(3) 13_554
O2 C1 1.271(3) .
O2 Li1 2.197(3) 32
O2 Cs1 3.187(2) 10
O1 C1 1.241(3) .
O1 Li1 2.042(5) .
O1 Li1 2.203(5) 32
C1 C1 1.547(4) 4
C1 Li1 2.477(4) 32
C1 Li1 2.728(6) .
Li1 O1 2.042(5) 4
Li1 O2 2.197(3) 30_455
Li1 O2 2.197(3) 33_545
Li1 O1 2.203(5) 30_455
Li1 O1 2.203(5) 33_545
Li1 C1 2.477(4) 30_455
Li1 C1 2.477(4) 33_545
Li1 C1 2.728(6) 4
Li1 Cs1 3.5774(8) 4
